data_1526137
loop_
_publ_author_name
'Nirmala, R.'
'Sankaranarayanan, V.'
'Sethupathi, K.'
'Morozkin, A.V.'

_publ_section_title
;
 Magnetism in Dy Gd4 Si2 Ge2
;
_journal_name_full 'Journal of Alloys Compd.'
_journal_page_first 174
_journal_page_last 176
_journal_volume 326
_journal_year 2001
_chemical_formula_sum 'Dy Gd4 Ge2 Si2'
_chemical_name_systematic 'Dy Gd4 Si2 Ge2'
_space_group_IT_number 14
_symmetry_space_group_name_Hall '-P 2bc'
_symmetry_space_group_name_H-M 'P 1 1 21/b'
_cell_angle_alpha 90
_cell_angle_beta 90
_cell_angle_gamma 93.01
_cell_formula_units_Z 4
_cell_length_a 14.764
_cell_length_b 7.561
_cell_length_c 7.763
_cell_volume 865.393
_citation_journal_id_ASTM JALCEU
_cod_data_source_file Nirmala_JALCEU_2001_1322.cif
_cod_data_source_block Dy1Gd4Ge2Si2
_cod_original_cell_volume 865.3928
_cod_original_sg_symbol_Hall '-P 2ybc (-x,z,y)'
_cod_original_formula_sum 'Dy1 Gd4 Ge2 Si2'
_cod_database_code 1526137

loop_
_symmetry_equiv_pos_as_xyz
x,y,z
-x,-y+1/2,z+1/2
-x,-y,-z
x,y-1/2,-z-1/2

loop_
_atom_site_label
_atom_site_type_symbol
_atom_site_fract_x
_atom_site_fract_y
_atom_site_fract_z
_atom_site_occupancy
_atom_site_U_iso_or_equiv
Ge3 Ge 0.947 0.211 0.504 0.5 0.0
Si4 Si 0.556 0.196 0.477 0.5 0.0
Dy2 Dy 0.101 -0.004 0.181 0.2 0.0
Gd3 Gd 0.403 0.014 0.172 0.8 0.0
Ge4 Ge 0.556 0.196 0.477 0.5 0.0
Si3 Si 0.947 0.211 0.504 0.5 0.0
Dy5 Dy 0.622 0.334 0.171 0.2 0.0
Si2 Si 0.265 0.937 0.856 0.5 0.0
Gd2 Gd 0.101 -0.004 0.181 0.8 0.0
Dy4 Dy 0.877 0.369 0.181 0.2 0.0
Dy1 Dy 0.252 0.339 0.007 0.2 0.0
Si1 Si 0.258 0.185 0.37 0.5 0.0
Gd4 Gd 0.877 0.369 0.181 0.8 0.0
Ge2 Ge 0.265 0.937 0.856 0.5 0.0
Ge1 Ge 0.258 0.185 0.37 0.5 0.0
Dy3 Dy 0.403 0.014 0.172 0.2 0.0
Gd5 Gd 0.622 0.334 0.171 0.8 0.0
Gd1 Gd 0.252 0.339 0.007 0.8 0.0
